data_4024676
loop_
_publ_author_name
'Graham Pattison'
'Graham Sandford'
'Dmitry S. Yufit'
'Judith A. K. Howard'
'John A. Christopher'
'David D. Miller'

_publ_contact_author_address
;
Department of Chemistry
University of Durham
South Rd.
Durham
DH1 3LE
UK
;
_publ_contact_author_email d.s.yufit@durham.ac.uk
_publ_contact_author_fax '0191 384 4737'
_publ_contact_author_name 'Dmitry Yufit'
_publ_contact_author_phone '0191 334 2004'
_publ_section_title
;
Polysubstituted Pyridazinones from Sequential Nucleophilic Substitution
Reactions of Tetrafluoropyridazine
;
_journal_name_full 'Journal of Organic Chemistry'
_journal_page_first 5533
_journal_page_last 5540
_journal_paper_doi 10.1021/jo9006943
_journal_volume 74
_journal_year 2009
_chemical_absolute_configuration unk
_chemical_formula_moiety 'C8 H11 F2 N3 O'
_chemical_formula_sum 'C8 H11 F2 N3 O'
_chemical_formula_weight 203.20
_chemical_name_systematic
; 
5-(butylamino)-4,6-difluoropyridazin-3(2H)-one
;
_space_group_IT_number 33
_symmetry_cell_setting orthorhombic
_symmetry_Int_Tables_number 33
_symmetry_space_group_name_Hall 'P 2c -2n'
_symmetry_space_group_name_H-M 'P n a 21'
_atom_sites_solution_hydrogens difmap
_atom_sites_solution_primary direct
_atom_sites_solution_secondary difmap
_audit_creation_method
;
manual editing of the CIF file 
created by SHELXTL Ver. 6.14
and processed with modiCIfer-09152005. 
;
_cell_angle_alpha 90.00
_cell_angle_beta 90.00
_cell_angle_gamma 90.00
_cell_formula_units_Z 8
_cell_length_a 15.0815(4)
_cell_length_b 24.6147(6)
_cell_length_c 5.0146(1)
_cell_measurement_reflns_used 6478
_cell_measurement_temperature 120(2)
_cell_measurement_theta_max 28.99
_cell_measurement_theta_min 2.70
_cell_volume 1861.55(8)
_computing_cell_refinement 'SAINT Ver. 6.45  (Bruker-AXS, 2003)'
_computing_data_collection 'SMART Ver. 5.630 (Bruker-AXS, 2003)'
_computing_data_reduction 'SAINT Ver. 6.45'
_computing_molecular_graphics 'SHELXTL Ver. 6.14'
_computing_publication_material 'SHELXTL Ver. 6.14'
_computing_structure_refinement 'SHELXTL Ver. 6.14'
_computing_structure_solution 'SHELXTL Ver. 6.14 (Bruker-AXS, 2003)'
_diffrn_ambient_temperature 120(2)
_diffrn_measured_fraction_theta_full 1.000
_diffrn_measured_fraction_theta_max 1.000
_diffrn_measurement_device_type 'Bruker SMART CCD 6000'
_diffrn_measurement_method '0.30\% \w scans'
_diffrn_radiation_monochromator graphite
_diffrn_radiation_source 'fine-focus sealed tube'
_diffrn_radiation_type Mo-K\a
_diffrn_radiation_wavelength 0.71073
_diffrn_reflns_av_R_equivalents 0.0769
_diffrn_reflns_av_sigmaI/netI 0.0545
_diffrn_reflns_limit_h_max 21
_diffrn_reflns_limit_h_min -21
_diffrn_reflns_limit_k_max 34
_diffrn_reflns_limit_k_min -34
_diffrn_reflns_limit_l_max 7
_diffrn_reflns_limit_l_min -7
_diffrn_reflns_number 23906
_diffrn_reflns_theta_full 30.00
_diffrn_reflns_theta_max 30.00
_diffrn_reflns_theta_min 1.58
_diffrn_standards_decay_% 0
_diffrn_standards_interval_count 0
_diffrn_standards_interval_time 0
_diffrn_standards_number 0
_exptl_absorpt_coefficient_mu 0.126
_exptl_absorpt_correction_type none
_exptl_crystal_colour colorless
_exptl_crystal_density_diffrn 1.450
_exptl_crystal_density_method 'not measured'
_exptl_crystal_description needle
_exptl_crystal_F_000 848
_exptl_crystal_size_max 0.52
_exptl_crystal_size_mid 0.08
_exptl_crystal_size_min 0.04
_refine_diff_density_max 0.273
_refine_diff_density_min -0.193
_refine_diff_density_rms 0.047
_refine_ls_abs_structure_details 'Flack H D (1983), Acta Cryst. A39, 876-881'
_refine_ls_abs_structure_Flack -0.1(5)
_refine_ls_extinction_method none
_refine_ls_goodness_of_fit_ref 0.962
_refine_ls_hydrogen_treatment refall
_refine_ls_matrix_type full
_refine_ls_number_parameters 341
_refine_ls_number_reflns 5404
_refine_ls_number_restraints 1
_refine_ls_restrained_S_all 0.962
_refine_ls_R_factor_all 0.0509
_refine_ls_R_factor_gt 0.0380
_refine_ls_shift/su_max 0.001
_refine_ls_shift/su_mean 0.000
_refine_ls_structure_factor_coef Fsqd
_refine_ls_weighting_details 'calc w=1/[\s^2^(Fo^2^)+(0.0500P)^2^+0.0000P] where P=(Fo^2^+2Fc^2^)/3'
_refine_ls_weighting_scheme calc
_refine_ls_wR_factor_gt 0.0878
_refine_ls_wR_factor_ref 0.0935
_reflns_number_gt 4352
_reflns_number_total 5404
_reflns_threshold_expression I>2\s(I)
_cod_data_source_file jo9006943_si_005.cif
_cod_data_source_block 3b_s094
_cod_depositor_comments
;
The following automatic conversions were performed:
'_symmetry_cell_setting' value 'Orthorhombic' changed to 'orthorhombic'
according to '/home/saulius/struct/CIF-dictionaries/cif_core.dic'
dictionary named 'cif_core.dic' version 2.4.1 from 2010-06-29.

Automatic conversion script
Id: cif_fix_enum 1527 2010-12-29 10:47:43Z saulius 
;
_cod_original_sg_symbol_Hall 'P 2c -2n    '
_cod_original_sg_symbol_H-M 'P n a 21    '
_cod_database_code 4024676

loop_
_symmetry_equiv_pos_as_xyz
'x, y, z'
'-x, -y, z+1/2'
'-x+1/2, y+1/2, z+1/2'
'x+1/2, -y+1/2, z'

loop_
_atom_site_label
_atom_site_type_symbol
_atom_site_fract_x
_atom_site_fract_y
_atom_site_fract_z
_atom_site_U_iso_or_equiv
_atom_site_adp_type
_atom_site_occupancy
_atom_site_symmetry_multiplicity
_atom_site_calc_flag
_atom_site_refinement_flags
_atom_site_disorder_assembly
_atom_site_disorder_group
F1 F 0.90148(6) 0.97033(4) 0.4592(2) 0.0245(2) Uani 1 1 d . . .
F2 F 0.84148(6) 1.10601(3) 1.0972(2) 0.0244(2) Uani 1 1 d . . .
F21 F 0.71702(6) 0.70933(4) 0.3110(2) 0.0278(2) Uani 1 1 d . . .
F22 F 0.67619(6) 0.83037(4) 1.0310(2) 0.0246(2) Uani 1 1 d . . .
O1 O 0.98107(7) 1.16042(4) 0.8896(2) 0.0212(2) Uani 1 1 d . . .
O2 O 0.83386(7) 0.87573(4) 0.8828(3) 0.0233(2) Uani 1 1 d . . .
N1 N 0.99938(9) 1.09494(5) 0.5732(3) 0.0188(3) Uani 1 1 d . . .
N2 N 0.98191(8) 1.04592(5) 0.4625(3) 0.0199(3) Uani 1 1 d . . .
N3 N 0.80027(9) 0.99921(6) 0.8737(3) 0.0233(3) Uani 1 1 d . . .
N21 N 0.84730(9) 0.81411(5) 0.5479(3) 0.0211(3) Uani 1 1 d . . .
N22 N 0.81936(8) 0.77166(5) 0.3981(3) 0.0220(3) Uani 1 1 d . . .
N23 N 0.61215(9) 0.73813(6) 0.7176(3) 0.0221(3) Uani 1 1 d . . .
C1 C 0.91889(10) 1.01888(6) 0.5682(3) 0.0189(3) Uani 1 1 d . . .
C2 C 0.86358(9) 1.03422(6) 0.7898(3) 0.0181(3) Uani 1 1 d . . .
C3 C 0.88393(9) 1.08486(6) 0.8858(3) 0.0186(3) Uani 1 1 d . . .
C4 C 0.95638(9) 1.11637(6) 0.7870(3) 0.0169(3) Uani 1 1 d . . .
C5 C 0.73310(10) 1.01141(7) 1.0723(4) 0.0229(3) Uani 1 1 d . . .
C6 C 0.67633(12) 0.96201(7) 1.1208(4) 0.0304(4) Uani 1 1 d . . .
C7 C 0.60286(12) 0.97134(8) 1.3207(5) 0.0328(4) Uani 1 1 d . . .
C8 C 0.5484(2) 0.92106(10) 1.3725(8) 0.0612(8) Uani 1 1 d . . .
C21 C 0.74493(10) 0.75081(6) 0.4636(4) 0.0204(3) Uani 1 1 d . . .
C22 C 0.68718(10) 0.76677(6) 0.6781(3) 0.0182(3) Uani 1 1 d . . .
C23 C 0.72027(9) 0.81000(6) 0.8189(3) 0.0181(3) Uani 1 1 d . . .
C24 C 0.80268(10) 0.83600(6) 0.7577(3) 0.0187(3) Uani 1 1 d . . .
C25 C 0.53896(10) 0.75407(6) 0.8922(4) 0.0211(3) Uani 1 1 d . . .
C26 C 0.48608(10) 0.80177(7) 0.7838(4) 0.0232(3) Uani 1 1 d . . .
C27 C 0.40381(11) 0.81337(7) 0.9503(4) 0.0255(3) Uani 1 1 d . . .
C28 C 0.35157(13) 0.86226(8) 0.8491(5) 0.0359(5) Uani 1 1 d . . .
H1 H 1.0454(12) 1.1112(7) 0.508(4) 0.019(5) Uiso 1 1 d . . .
H3 H 0.8082(13) 0.9667(9) 0.834(5) 0.029(5) Uiso 1 1 d . . .
H5A H 0.6953(14) 1.0410(9) 0.998(5) 0.036(6) Uiso 1 1 d . . .
H5B H 0.7593(13) 1.0218(9) 1.229(5) 0.034(6) Uiso 1 1 d . . .
H6A H 0.7190(16) 0.9310(10) 1.199(5) 0.051(7) Uiso 1 1 d . . .
H6B H 0.6547(15) 0.9509(10) 0.953(6) 0.043(6) Uiso 1 1 d . . .
H7A H 0.5635(14) 0.9995(10) 1.237(5) 0.044(6) Uiso 1 1 d . . .
H7B H 0.6253(16) 0.9853(10) 1.484(6) 0.043(6) Uiso 1 1 d . . .
H8B H 0.529(2) 0.9074(15) 1.234(8) 0.079(12) Uiso 1 1 d . . .
H8C H 0.4991(17) 0.9283(10) 1.501(6) 0.051(7) Uiso 1 1 d . . .
H8A H 0.582(2) 0.8876(15) 1.415(8) 0.092(11) Uiso 1 1 d . . .
H21 H 0.8978(14) 0.8274(8) 0.497(5) 0.029(5) Uiso 1 1 d . . .
H23 H 0.5998(13) 0.7136(8) 0.614(5) 0.021(5) Uiso 1 1 d . . .
H25A H 0.5007(13) 0.7216(8) 0.912(4) 0.029(5) Uiso 1 1 d . . .
H25B H 0.5626(12) 0.7604(7) 1.070(4) 0.018(4) Uiso 1 1 d . . .
H26A H 0.4677(14) 0.7930(8) 0.600(5) 0.031(5) Uiso 1 1 d . . .
H26B H 0.5273(13) 0.8343(8) 0.782(4) 0.030(5) Uiso 1 1 d . . .
H27A H 0.4210(13) 0.8198(8) 1.145(5) 0.027(5) Uiso 1 1 d . . .
H27B H 0.3649(13) 0.7796(8) 0.958(4) 0.026(5) Uiso 1 1 d . . .
H28A H 0.2977(16) 0.8674(9) 0.957(5) 0.043(6) Uiso 1 1 d . . .
H28B H 0.3338(16) 0.8586(10) 0.669(6) 0.048(7) Uiso 1 1 d . . .
H28C H 0.3899(14) 0.8969(9) 0.854(5) 0.037(6) Uiso 1 1 d . . .

loop_
_atom_site_aniso_label
_atom_site_aniso_U_11
_atom_site_aniso_U_22
_atom_site_aniso_U_33
_atom_site_aniso_U_23
_atom_site_aniso_U_13
_atom_site_aniso_U_12
F1 0.0266(5) 0.0182(4) 0.0288(5) -0.0067(4) 0.0039(4) -0.0041(4)
F2 0.0213(4) 0.0196(4) 0.0324(5) -0.0074(4) 0.0085(4) -0.0007(3)
F21 0.0248(5) 0.0249(5) 0.0336(5) -0.0123(5) 0.0033(4) -0.0063(4)
F22 0.0206(4) 0.0236(5) 0.0295(5) -0.0081(4) 0.0042(4) -0.0021(3)
O1 0.0163(5) 0.0150(5) 0.0322(6) -0.0025(5) -0.0005(5) -0.0004(4)
O2 0.0178(5) 0.0180(5) 0.0340(6) -0.0049(5) -0.0018(5) -0.0018(4)
N1 0.0174(6) 0.0161(6) 0.0230(7) 0.0013(6) 0.0017(5) -0.0020(5)
N2 0.0212(6) 0.0163(6) 0.0222(6) -0.0001(5) 0.0019(6) 0.0009(5)
N3 0.0204(6) 0.0148(6) 0.0347(8) -0.0045(6) 0.0085(6) -0.0034(5)
N21 0.0154(6) 0.0184(6) 0.0296(7) -0.0019(6) 0.0016(5) -0.0030(5)
N22 0.0199(6) 0.0194(6) 0.0266(7) -0.0040(6) 0.0006(6) -0.0005(5)
N23 0.0184(6) 0.0176(6) 0.0305(8) -0.0050(6) 0.0023(5) -0.0049(5)
C1 0.0199(7) 0.0154(6) 0.0213(7) -0.0008(6) -0.0006(6) -0.0008(5)
C2 0.0151(6) 0.0163(7) 0.0230(7) -0.0006(6) 0.0007(6) 0.0005(5)
C3 0.0149(6) 0.0168(7) 0.0241(8) -0.0003(6) 0.0024(6) 0.0016(5)
C4 0.0136(6) 0.0144(6) 0.0225(7) 0.0008(6) -0.0005(6) 0.0027(5)
C5 0.0195(7) 0.0202(7) 0.0290(9) -0.0029(7) 0.0063(7) -0.0022(6)
C6 0.0321(9) 0.0228(8) 0.0363(10) -0.0036(8) 0.0133(8) -0.0085(7)
C7 0.0302(9) 0.0256(9) 0.0426(11) 0.0022(9) 0.0139(9) -0.0029(7)
C8 0.0644(16) 0.0334(12) 0.086(2) -0.0059(14) 0.0502(17) -0.0178(12)
C21 0.0201(7) 0.0167(7) 0.0244(7) -0.0033(6) -0.0015(6) -0.0004(5)
C22 0.0149(7) 0.0154(7) 0.0243(7) 0.0011(6) -0.0021(6) 0.0006(5)
C23 0.0153(6) 0.0168(6) 0.0222(7) -0.0013(6) 0.0011(6) 0.0017(5)
C24 0.0156(7) 0.0151(7) 0.0254(8) 0.0002(6) -0.0032(6) 0.0009(5)
C25 0.0174(7) 0.0202(7) 0.0258(8) 0.0029(6) 0.0008(6) -0.0016(5)
C26 0.0178(7) 0.0245(8) 0.0274(9) 0.0068(7) 0.0012(6) -0.0006(6)
C27 0.0192(7) 0.0245(8) 0.0328(9) 0.0067(8) 0.0022(7) 0.0012(6)
C28 0.0243(9) 0.0328(10) 0.0506(13) 0.0122(10) 0.0028(9) 0.0082(7)

loop_
_atom_type_symbol
_atom_type_description
_atom_type_scat_dispersion_real
_atom_type_scat_dispersion_imag
_atom_type_scat_source
C C 0.0033 0.0016 'International Tables Vol C Tables 4.2.6.8 and 6.1.1.4'
H H 0.0000 0.0000 'International Tables Vol C Tables 4.2.6.8 and 6.1.1.4'
N N 0.0061 0.0033 'International Tables Vol C Tables 4.2.6.8 and 6.1.1.4'
O O 0.0106 0.0060 'International Tables Vol C Tables 4.2.6.8 and 6.1.1.4'
F F 0.0171 0.0103 'International Tables Vol C Tables 4.2.6.8 and 6.1.1.4'

loop_
_geom_angle_atom_site_label_1
_geom_angle_atom_site_label_2
_geom_angle_atom_site_label_3
_geom_angle
_geom_angle_site_symmetry_1
_geom_angle_site_symmetry_3
_geom_angle_publ_flag
N2 N1 C4 125.18(13) . . yes
N2 N1 H1 114.4(12) . . ?
C4 N1 H1 120.1(12) . . ?
C1 N2 N1 116.07(14) . . yes
C2 N3 C5 125.00(14) . . yes
C2 N3 H3 115.9(15) . . ?
C5 N3 H3 117.5(15) . . ?
N22 N21 C24 125.51(13) . . yes
N22 N21 H21 113.5(14) . . ?
C24 N21 H21 121.0(14) . . ?
C21 N22 N21 116.15(14) . . yes
C22 N23 C25 125.54(14) . . yes
C22 N23 H23 119.0(14) . . ?
C25 N23 H23 114.0(14) . . ?
N2 C1 F1 116.21(14) . . yes
N2 C1 C2 128.00(14) . . yes
F1 C1 C2 115.80(13) . . yes
N3 C2 C3 128.91(15) . . yes
N3 C2 C1 118.78(13) . . yes
C3 C2 C1 112.31(13) . . yes
F2 C3 C2 121.51(13) . . yes
F2 C3 C4 115.32(13) . . yes
C2 C3 C4 122.90(14) . . yes
O1 C4 N1 121.09(14) . . yes
O1 C4 C3 123.58(14) . . yes
N1 C4 C3 115.32(13) . . yes
N3 C5 C6 109.89(14) . . yes
N3 C5 H5A 107.1(13) . . ?
C6 C5 H5A 108.9(12) . . ?
N3 C5 H5B 110.2(13) . . ?
C6 C5 H5B 109.4(14) . . ?
H5A C5 H5B 111.3(19) . . ?
C5 C6 C7 113.63(15) . . yes
C5 C6 H6A 107.0(13) . . ?
C7 C6 H6A 107.7(14) . . ?
C5 C6 H6B 106.6(15) . . ?
C7 C6 H6B 112.5(14) . . ?
H6A C6 H6B 109(2) . . ?
C8 C7 C6 112.87(18) . . yes
C8 C7 H7A 108.4(13) . . ?
C6 C7 H7A 105.2(13) . . ?
C8 C7 H7B 110.1(15) . . ?
C6 C7 H7B 111.4(16) . . ?
H7A C7 H7B 109(2) . . ?
C7 C8 H8B 112(2) . . ?
C7 C8 H8C 111.7(14) . . ?
H8B C8 H8C 111(3) . . ?
C7 C8 H8A 116(2) . . ?
H8B C8 H8A 91(3) . . ?
H8C C8 H8A 113(3) . . ?
N22 C21 F21 115.72(15) . . yes
N22 C21 C22 127.93(14) . . yes
F21 C21 C22 116.34(13) . . yes
N23 C22 C23 129.49(15) . . yes
N23 C22 C21 118.37(14) . . yes
C23 C22 C21 112.12(13) . . yes
F22 C23 C22 120.95(13) . . yes
F22 C23 C24 115.48(13) . . yes
C22 C23 C24 123.56(14) . . yes
O2 C24 N21 120.70(14) . . yes
O2 C24 C23 124.57(15) . . yes
N21 C24 C23 114.73(13) . . yes
N23 C25 C26 112.89(14) . . yes
N23 C25 H25A 106.5(12) . . ?
C26 C25 H25A 110.7(11) . . ?
N23 C25 H25B 108.4(11) . . ?
C26 C25 H25B 113.3(10) . . ?
H25A C25 H25B 104.4(16) . . ?
C25 C26 C27 112.10(14) . . yes
C25 C26 H26A 108.2(12) . . ?
C27 C26 H26A 109.0(12) . . ?
C25 C26 H26B 106.9(12) . . ?
C27 C26 H26B 110.8(12) . . ?
H26A C26 H26B 109.8(17) . . ?
C26 C27 C28 112.74(16) . . yes
C26 C27 H27A 110.2(11) . . ?
C28 C27 H27A 109.1(11) . . ?
C26 C27 H27B 109.7(11) . . ?
C28 C27 H27B 111.1(11) . . ?
H27A C27 H27B 103.6(17) . . ?
C27 C28 H28A 110.2(14) . . ?
C27 C28 H28B 112.8(15) . . ?
H28A C28 H28B 108(2) . . ?
C27 C28 H28C 110.8(12) . . ?
H28A C28 H28C 110.1(18) . . ?
H28B C28 H28C 105(2) . . ?

loop_
_geom_bond_atom_site_label_1
_geom_bond_atom_site_label_2
_geom_bond_distance
_geom_bond_site_symmetry_2
_geom_bond_publ_flag
F1 C1 1.3401(17) . yes
F2 C3 1.3436(18) . yes
F21 C21 1.3437(18) . yes
F22 C23 1.3509(18) . yes
O1 C4 1.2567(18) . yes
O2 C24 1.2534(18) . yes
N1 N2 1.3539(18) . yes
N1 C4 1.360(2) . yes
N1 H1 0.867(19) . ?
N2 C1 1.2758(19) . yes
N3 C2 1.3531(19) . yes
N3 C5 1.452(2) . yes
N3 H3 0.83(2) . ?
N21 N22 1.3542(19) . yes
N21 C24 1.360(2) . yes
N21 H21 0.87(2) . ?
N22 C21 1.277(2) . yes
N23 C22 1.3479(19) . yes
N23 C25 1.463(2) . yes
N23 H23 0.82(2) . ?
C1 C2 1.440(2) . yes
C2 C3 1.371(2) . yes
C3 C4 1.429(2) . yes
C5 C6 1.507(2) . yes
C5 H5A 1.00(2) . ?
C5 H5B 0.92(2) . ?
C6 C7 1.511(3) . yes
C6 H6A 1.07(3) . ?
C6 H6B 0.94(3) . ?
C7 C8 1.508(3) . yes
C7 H7A 1.00(2) . ?
C7 H7B 0.95(3) . ?
C8 H8B 0.83(4) . ?
C8 H8C 1.00(3) . ?
C8 H8A 0.99(4) . ?
C21 C22 1.439(2) . yes
C22 C23 1.371(2) . yes
C23 C24 1.431(2) . yes
C25 C26 1.520(2) . yes
C25 H25A 0.99(2) . ?
C25 H25B 0.97(2) . ?
C26 C27 1.523(2) . yes
C26 H26A 0.99(2) . ?
C26 H26B 1.01(2) . ?
C27 C28 1.525(2) . yes
C27 H27A 1.02(2) . ?
C27 H27B 1.02(2) . ?
C28 H28A 0.98(2) . ?
C28 H28B 0.94(3) . ?
C28 H28C 1.03(2) . ?

loop_
_geom_hbond_atom_site_label_D
_geom_hbond_atom_site_label_H
_geom_hbond_atom_site_label_A
_geom_hbond_distance_DH
_geom_hbond_distance_HA
_geom_hbond_distance_DA
_geom_hbond_angle_DHA
_geom_hbond_site_symmetry_A
N1 H1 O2 0.867(19) 1.952(19) 2.7853(17) 160.9(17) 2_774
N3 H3 O2 0.83(2) 2.29(2) 3.0817(18) 160(2) .
N21 H21 O1 0.87(2) 1.93(2) 2.7790(17) 166.7(18) 2_774
N23 H23 O1 0.82(2) 2.11(2) 2.8880(18) 158.0(18) 3_644
